data_1540119
loop_
_publ_author_name
'Horiuchi, H.'
'Morimoto, N.'
'Tokonami, M.'

_publ_section_title
;
 Crystal structures of Vn O2n-1(2 <= n <= 7)
;
_journal_name_full 'Journal of Solid State Chemistry'
_journal_page_first 407
_journal_page_last 424
_journal_volume 17
_journal_year 1976
_chemical_formula_sum 'O5 V3'
_chemical_name_systematic 'V3 O5'
_space_group_IT_number 14
_symmetry_space_group_name_Hall '-P 2ybc'
_symmetry_space_group_name_H-M 'P 1 21/c 1'
_cell_angle_alpha 90
_cell_angle_beta 109.9
_cell_angle_gamma 90
_cell_formula_units_Z 4
_cell_length_a 9.854
_cell_length_b 5.04
_cell_length_c 7.134
_cell_volume 333.148
_citation_journal_id_ASTM JSSCBI
_cod_data_source_file Horiuchi_JSSCBI_1976_253.cif
_cod_data_source_block O5V3
_cod_original_cell_volume 333.1479
_cod_database_code 1540119

loop_
_symmetry_equiv_pos_as_xyz
x,y,z
-x,y+1/2,-z+1/2
-x,-y,-z
x,-y-1/2,z-1/2

loop_
_atom_site_label
_atom_site_type_symbol
_atom_site_fract_x
_atom_site_fract_y
_atom_site_fract_z
_atom_site_occupancy
_atom_site_U_iso_or_equiv
O1 O 0.9473 0.5929 0.7862 1 0.0
V2 V 0.6193 0.2461 0.3404 1 0.0
O3 O 0.3258 0.9071 0.886 1 0.0
V3 V 0.2526 0.252 0.7517 1 0.0
O2 O 0.4398 0.0962 0.279 1 0.0
O5 O 0.2485 0.444 0.9976 1 0.0
O4 O 0.8317 0.4053 0.39 1 0.0
V1 V 0.1195 0.7441 0.8406 1 0.0
